data_7008802
loop_
_publ_author_name
'Hitchcock, Peter B.'
'Huang, Qigu'
'Lappert, Michael F.'
'Zhou, Meisu'

_publ_section_title
;
 The coordination chemistry of the C1-symmetric bis(silyl)methyl ligand
 [CH(SiMe3){SiMe(OMe)2}]- revisited: Li/M- (M = Zn, Tl, Ce), Li4- or
 Ce2-methoxy-bridged alkyls.
;
_journal_issue 18
_journal_name_full 'Dalton transactions (Cambridge, England : 2003)'
_journal_page_first 2988
_journal_page_last 2993
_journal_paper_doi 10.1039/b508601a
_journal_year 2005
_chemical_compound_source 'synthesis as described'
_chemical_formula_moiety 'C29 H79 Ce Li2 O9 Si8'
_chemical_formula_sum 'C29 H79 Ce Li2 O9 Si8'
_chemical_formula_weight 950.64
_chemical_name_systematic
;
?
;
_space_group_IT_number 2
_symmetry_cell_setting triclinic
_symmetry_Int_Tables_number 2
_symmetry_space_group_name_Hall '-P 1'
_symmetry_space_group_name_H-M 'P -1'
_atom_sites_solution_hydrogens geom
_atom_sites_solution_primary direct
_atom_sites_solution_secondary difmap
_audit_conform_dict_location ftp://ftp.iucr.org/pub/cif_core.dic
_audit_conform_dict_name cif_core.dic
_audit_conform_dict_version 2.2
_audit_creation_date 2004-11-01T09:09:37-00:00
_audit_creation_method 'WinGX routine CIF_UPDATE'
_cell_angle_alpha 74.111(1)
_cell_angle_beta 80.214(1)
_cell_angle_gamma 72.502(1)
_cell_formula_units_Z 2
_cell_length_a 9.6796(2)
_cell_length_b 12.6308(3)
_cell_length_c 22.7947(5)
_cell_measurement_reflns_used 31233
_cell_measurement_temperature 173(2)
_cell_measurement_theta_max 26.022
_cell_measurement_theta_min 3.705
_cell_measurement_wavelength 0.71073
_cell_volume 2544.70(10)
_computing_cell_refinement 'HKL Scalepack (Otwinowski & Minor 1997)'
_computing_data_collection 'Collect (Nonius BV, 1997-2000)'
_computing_data_reduction 'HKL Denzo and Scalepack (Otwinowski & Minor 1997)'
_computing_molecular_graphics 'Ortep-3 for Windows (Farrugia, 1997)'
_computing_publication_material 'WinGX publication routines (Farrugia, 1999)'
_computing_structure_refinement 'SHELXL-97 (Sheldrick, 1997)'
_computing_structure_solution 'SHELXS-97 (Sheldrick, 1997)'
_diffrn_ambient_temperature 173(2)
_diffrn_detector 'CCD plate'
_diffrn_measured_fraction_theta_full 0.992
_diffrn_measured_fraction_theta_max 0.992
_diffrn_measurement_device '95mm CCD camera on \k-goniostat'
_diffrn_measurement_device_type KappaCCD
_diffrn_measurement_method 'CCD rotation images, thick slices'
_diffrn_orient_matrix_type 'by Nonius Collect from scalepack cell'
_diffrn_orient_matrix_UB_11 -0.502645E-1
_diffrn_orient_matrix_UB_12 -0.66288E-2
_diffrn_orient_matrix_UB_13 0.424464E-1
_diffrn_orient_matrix_UB_21 0.956475E-1
_diffrn_orient_matrix_UB_22 -0.397268E-1
_diffrn_orient_matrix_UB_23 0.172544E-1
_diffrn_orient_matrix_UB_31 0.129177E-1
_diffrn_orient_matrix_UB_32 0.753576E-1
_diffrn_orient_matrix_UB_33 0.5202E-3
_diffrn_radiation_monochromator graphite
_diffrn_radiation_probe x-ray
_diffrn_radiation_type MoK\a
_diffrn_radiation_wavelength 0.7107
_diffrn_reflns_av_R_equivalents 0.0753
_diffrn_reflns_av_unetI/netI 0.0673
_diffrn_reflns_limit_h_max 11
_diffrn_reflns_limit_h_min -11
_diffrn_reflns_limit_k_max 15
_diffrn_reflns_limit_k_min -15
_diffrn_reflns_limit_l_max 28
_diffrn_reflns_limit_l_min -28
_diffrn_reflns_number 33702
_diffrn_reflns_theta_full 26.03
_diffrn_reflns_theta_max 26.03
_diffrn_reflns_theta_min 3.73
_diffrn_source 'Enraf Nonius FR590'
_exptl_absorpt_coefficient_mu 1.121
_exptl_absorpt_correction_T_max 0.7731
_exptl_absorpt_correction_T_min 0.6178
_exptl_absorpt_correction_type multi-scan
_exptl_absorpt_process_details
;
[c.f. r.h. blessing, acta cryst. (1995), a51, 33-38]
;
_exptl_crystal_colour colourless
_exptl_crystal_density_diffrn 1.241
_exptl_crystal_density_method 'not measured'
_exptl_crystal_description prism
_exptl_crystal_F_000 1002
_exptl_crystal_size_max 0.2
_exptl_crystal_size_mid 0.2
_exptl_crystal_size_min 0.1
_refine_diff_density_max 1.03
_refine_diff_density_min -1.091
_refine_diff_density_rms 0.099
_refine_ls_extinction_method none
_refine_ls_goodness_of_fit_ref 1.021
_refine_ls_hydrogen_treatment mixed
_refine_ls_matrix_type full
_refine_ls_number_parameters 471
_refine_ls_number_reflns 9968
_refine_ls_number_restraints 0
_refine_ls_restrained_S_all 1.021
_refine_ls_R_factor_all 0.0691
_refine_ls_R_factor_gt 0.0476
_refine_ls_shift/su_max 0.001
_refine_ls_shift/su_mean 0
_refine_ls_structure_factor_coef Fsqd
_refine_ls_weighting_details 'calc w=1/[\s^2^(Fo^2^)+(0.0487P)^2^+3.7099P] where P=(Fo^2^+2Fc^2^)/3'
_refine_ls_weighting_scheme calc
_refine_ls_wR_factor_gt 0.1038
_refine_ls_wR_factor_ref 0.1136
_reflns_number_gt 7912
_reflns_number_total 9968
_reflns_threshold_expression >2sigma(I)
_cod_data_source_file b508601a.txt
_cod_data_source_block (6)-oct2204
_cod_original_cell_volume 2544.7(1)
_cod_original_sg_symbol_H-M P-1
_cod_database_code 7008802

loop_
_symmetry_equiv_pos_as_xyz
'x, y, z'
'-x, -y, -z'

loop_
_atom_site_label
_atom_site_type_symbol
_atom_site_fract_x
_atom_site_fract_y
_atom_site_fract_z
_atom_site_U_iso_or_equiv
_atom_site_adp_type
_atom_site_occupancy
_atom_site_symmetry_multiplicity
_atom_site_calc_flag
_atom_site_refinement_flags
_atom_site_disorder_assembly
_atom_site_disorder_group
Ce Ce -0.18967(3) -0.23623(2) 0.211947(11) 0.02527(9) Uani 1 1 d . . .
Li1 Li -0.1883(8) -0.0081(6) 0.2904(3) 0.0342(17) Uani 1 1 d . . .
Li2 Li -0.2723(9) -0.1836(7) 0.3647(3) 0.0374(18) Uani 1 1 d . . .
Si1 Si -0.40385(14) 0.06477(11) 0.10072(6) 0.0330(3) Uani 1 1 d . . .
Si2 Si -0.11341(13) 0.01566(10) 0.15354(5) 0.0285(3) Uani 1 1 d . . .
Si3 Si -0.14422(16) -0.53205(11) 0.35846(6) 0.0417(3) Uani 1 1 d . . .
Si4 Si -0.41889(14) -0.33462(11) 0.32741(6) 0.0320(3) Uani 1 1 d . . .
Si5 Si 0.15702(15) -0.46970(12) 0.14172(6) 0.0402(3) Uani 1 1 d . . .
Si6 Si -0.16914(16) -0.38507(12) 0.11017(6) 0.0409(3) Uani 1 1 d . . .
Si7 Si -0.24270(15) -0.01875(11) 0.41258(6) 0.0374(3) Uani 1 1 d . . .
Si8 Si -0.48567(14) 0.16192(11) 0.33468(6) 0.0350(3) Uani 1 1 d . . .
O1 O -0.0055(3) -0.1185(2) 0.15712(13) 0.0313(7) Uani 1 1 d . A .
O2 O -0.0836(3) 0.0543(3) 0.21367(14) 0.0347(7) Uani 1 1 d . A .
O3 O -0.4495(3) -0.2139(2) 0.27053(13) 0.0337(7) Uani 1 1 d . A .
O4 O -0.3977(3) -0.2852(3) 0.38542(13) 0.0382(8) Uani 1 1 d . A .
O6 O -0.3131(3) -0.2926(3) 0.13999(15) 0.0397(8) Uani 1 1 d . A .
O7 O -0.1038(4) 0.0138(3) 0.36335(15) 0.0427(8) Uani 1 1 d . A .
O8 O -0.2001(4) -0.1613(3) 0.43606(14) 0.0425(8) Uani 1 1 d . A .
O9 O -0.1375(3) -0.1730(2) 0.29280(13) 0.0286(6) Uani 1 1 d . A .
C1 C -0.2917(5) -0.0050(4) 0.1649(2) 0.0300(10) Uani 1 1 d . A .
H1 H -0.330(5) 0.017(4) 0.193(2) 0.040(15) Uiso 1 1 d . . .
C2 C -0.5942(5) 0.0502(5) 0.1196(2) 0.0437(12) Uani 1 1 d . A .
H2C H -0.5919 -0.031 0.1313 0.066 Uiso 1 1 calc R . .
H2B H -0.6489 0.0884 0.0837 0.066 Uiso 1 1 calc R . .
H2A H -0.6416 0.0855 0.1537 0.066 Uiso 1 1 calc R . .
C3 C -0.4297(6) 0.2244(5) 0.0749(3) 0.0595(16) Uani 1 1 d . A .
H3C H -0.4785 0.26 0.1088 0.089 Uiso 1 1 calc R . .
H3B H -0.4894 0.2556 0.0403 0.089 Uiso 1 1 calc R . .
H3A H -0.3346 0.2404 0.0622 0.089 Uiso 1 1 calc R . .
C4 C -0.3223(6) 0.0020(6) 0.0329(2) 0.0615(17) Uani 1 1 d . A .
H4C H -0.2244 0.0125 0.0203 0.092 Uiso 1 1 calc R . .
H4B H -0.3833 0.0405 -0.001 0.092 Uiso 1 1 calc R . .
H4A H -0.3165 -0.0797 0.0441 0.092 Uiso 1 1 calc R . .
C5 C -0.0436(5) 0.1069(4) 0.0824(2) 0.0428(12) Uani 1 1 d . A .
H5C H -0.095 0.1873 0.0804 0.064 Uiso 1 1 calc R . .
H5B H -0.06 0.0854 0.0465 0.064 Uiso 1 1 calc R . .
H5A H 0.0609 0.0957 0.083 0.064 Uiso 1 1 calc R . .
C6 C 0.1490(5) -0.1461(4) 0.1412(3) 0.0476(13) Uani 1 1 d . . .
H6C H 0.1699 -0.1084 0.0982 0.071 Uiso 1 1 calc R A .
H6B H 0.1878 -0.229 0.1469 0.071 Uiso 1 1 calc R . .
H6A H 0.195 -0.1196 0.1675 0.071 Uiso 1 1 calc R . .
C7 C 0.0190(6) 0.1156(5) 0.2134(3) 0.0513(14) Uani 1 1 d . . .
H7C H 0.1171 0.0714 0.2018 0.077 Uiso 1 1 calc R A .
H7B H 0.0149 0.1279 0.2543 0.077 Uiso 1 1 calc R . .
H7A H -0.0048 0.1896 0.1838 0.077 Uiso 1 1 calc R . .
C8 C -0.2495(5) -0.4178(4) 0.3014(2) 0.0342(11) Uani 1 1 d . A .
H8 H -0.263(6) -0.445(5) 0.278(3) 0.058(19) Uiso 1 1 d . . .
C9 C -0.0306(9) -0.4790(5) 0.3971(3) 0.085(2) Uani 1 1 d . A .
H9C H 0.0382 -0.4456 0.3664 0.128 Uiso 1 1 calc R . .
H9B H 0.0232 -0.5429 0.4273 0.128 Uiso 1 1 calc R . .
H9A H -0.094 -0.4208 0.4179 0.128 Uiso 1 1 calc R . .
C10 C -0.2583(7) -0.6065(5) 0.4230(3) 0.0689(18) Uani 1 1 d . A .
H10C H -0.3244 -0.5506 0.4445 0.103 Uiso 1 1 calc R . .
H10B H -0.1945 -0.6657 0.4516 0.103 Uiso 1 1 calc R . .
H10A H -0.3152 -0.6416 0.4061 0.103 Uiso 1 1 calc R . .
C11 C -0.0192(7) -0.6477(5) 0.3234(3) 0.0622(16) Uani 1 1 d . A .
H11C H -0.0762 -0.681 0.3054 0.093 Uiso 1 1 calc R . .
H11B H 0.0359 -0.7071 0.355 0.093 Uiso 1 1 calc R . .
H11A H 0.0484 -0.6157 0.2913 0.093 Uiso 1 1 calc R . .
C12 C -0.5889(6) -0.3816(5) 0.3458(3) 0.0533(14) Uani 1 1 d . A .
H12C H -0.582 -0.4422 0.3836 0.08 Uiso 1 1 calc R . .
H12B H -0.6024 -0.4108 0.3121 0.08 Uiso 1 1 calc R . .
H12A H -0.6719 -0.3167 0.3513 0.08 Uiso 1 1 calc R . .
C13 C -0.5758(5) -0.1200(4) 0.2739(2) 0.0445(12) Uani 1 1 d . . .
H13C H -0.6635 -0.1456 0.2773 0.067 Uiso 1 1 calc R A .
H13B H -0.5736 -0.0587 0.2368 0.067 Uiso 1 1 calc R . .
H13A H -0.5766 -0.0916 0.3099 0.067 Uiso 1 1 calc R . .
C14 C -0.4808(7) -0.2947(6) 0.4440(3) 0.0682(18) Uani 1 1 d . . .
H14C H -0.5837 -0.2567 0.4385 0.102 Uiso 1 1 calc R A .
H14B H -0.4461 -0.2582 0.4693 0.102 Uiso 1 1 calc R . .
H14A H -0.4694 -0.3755 0.4643 0.102 Uiso 1 1 calc R . .
C16 C 0.2573(7) -0.4762(5) 0.2075(3) 0.0586(15) Uani 1 1 d . A .
H16C H 0.2069 -0.5082 0.2463 0.088 Uiso 1 1 calc R . .
H16B H 0.26 -0.399 0.207 0.088 Uiso 1 1 calc R . .
H16A H 0.3569 -0.5248 0.2032 0.088 Uiso 1 1 calc R . .
C17 C 0.2714(8) -0.4242(6) 0.0699(3) 0.0752(19) Uani 1 1 d . A .
H17C H 0.3705 -0.4748 0.0718 0.113 Uiso 1 1 calc R . .
H17B H 0.274 -0.3454 0.0655 0.113 Uiso 1 1 calc R . .
H17A H 0.2296 -0.4285 0.0346 0.113 Uiso 1 1 calc R . .
C18 C 0.1580(7) -0.6194(5) 0.1462(3) 0.0658(17) Uani 1 1 d . A .
H18C H 0.1173 -0.6217 0.1101 0.099 Uiso 1 1 calc R . .
H18B H 0.099 -0.647 0.1834 0.099 Uiso 1 1 calc R . .
H18A H 0.2581 -0.6681 0.1473 0.099 Uiso 1 1 calc R . .
C21 C -0.4586(6) -0.2820(5) 0.1310(3) 0.0706(19) Uani 1 1 d . . .
H21C H -0.4706 -0.2577 0.0871 0.106 Uiso 1 1 calc R A .
H21B H -0.5252 -0.2251 0.1518 0.106 Uiso 1 1 calc R . .
H21A H -0.4806 -0.356 0.148 0.106 Uiso 1 1 calc R . .
C22 C -0.3835(5) 0.0138(4) 0.3647(2) 0.0323(10) Uani 1 1 d . A .
H22 H -0.452(5) -0.031(4) 0.3833(19) 0.028(12) Uiso 1 1 d . . .
C23 C -0.6268(6) 0.1710(5) 0.2852(3) 0.0603(16) Uani 1 1 d . A .
H23C H -0.5796 0.1369 0.2506 0.09 Uiso 1 1 calc R . .
H23B H -0.6782 0.2513 0.2697 0.09 Uiso 1 1 calc R . .
H23A H -0.6964 0.1295 0.3093 0.09 Uiso 1 1 calc R . .
C24 C -0.3647(6) 0.2504(5) 0.2867(3) 0.0644(17) Uani 1 1 d . A .
H24C H -0.2916 0.2509 0.3114 0.097 Uiso 1 1 calc R . .
H24B H -0.4232 0.3287 0.2717 0.097 Uiso 1 1 calc R . .
H24A H -0.316 0.2178 0.2518 0.097 Uiso 1 1 calc R . .
C25 C -0.5893(7) 0.2397(5) 0.3950(3) 0.0713(19) Uani 1 1 d . A .
H25C H -0.6608 0.2003 0.4192 0.107 Uiso 1 1 calc R . .
H25B H -0.6396 0.3181 0.3753 0.107 Uiso 1 1 calc R . .
H25A H -0.5214 0.2414 0.4219 0.107 Uiso 1 1 calc R . .
C26 C -0.2539(7) 0.0406(5) 0.4803(2) 0.0624(17) Uani 1 1 d . A .
H26C H -0.3292 0.0172 0.5113 0.094 Uiso 1 1 calc R . .
H26B H -0.2785 0.1242 0.4675 0.094 Uiso 1 1 calc R . .
H26A H -0.1598 0.0117 0.4976 0.094 Uiso 1 1 calc R . .
C27 C 0.0312(7) 0.0136(6) 0.3793(3) 0.0690(18) Uani 1 1 d . . .
H27C H 0.0149 0.068 0.4049 0.104 Uiso 1 1 calc R A .
H27B H 0.0933 0.0359 0.342 0.104 Uiso 1 1 calc R . .
H27A H 0.0791 -0.0632 0.4021 0.104 Uiso 1 1 calc R . .
C28 C -0.0963(7) -0.2317(5) 0.4790(3) 0.0595(16) Uani 1 1 d . . .
H28C H 0.0002 -0.2204 0.4631 0.089 Uiso 1 1 calc R A .
H28B H -0.0928 -0.3122 0.4846 0.089 Uiso 1 1 calc R . .
H28A H -0.1257 -0.2104 0.5184 0.089 Uiso 1 1 calc R . .
C29 C 0.0128(5) -0.2182(4) 0.2994(2) 0.0415(12) Uani 1 1 d . . .
H29C H 0.0416 -0.1791 0.3251 0.062 Uiso 1 1 calc R A .
H29B H 0.0679 -0.2068 0.259 0.062 Uiso 1 1 calc R . .
H29A H 0.0332 -0.3001 0.3188 0.062 Uiso 1 1 calc R . .
O5 O -0.2010(7) -0.5106(6) 0.1454(4) 0.054(2) Uani 0.604(13) 1 d P A 1
C15 C -0.0247(9) -0.3569(10) 0.1352(5) 0.034(2) Uani 0.604(13) 1 d P A 1
H15 H -0.0008 -0.2958 0.0999 0.041 Uiso 0.604(13) 1 calc PR A 1
C19 C -0.1947(12) -0.3573(10) 0.0302(5) 0.060(3) Uani 0.604(13) 1 d P A 1
H19A H -0.1762 -0.2836 0.0084 0.09 Uiso 0.604(13) 1 calc PR A 1
H19B H -0.2948 -0.3551 0.0263 0.09 Uiso 0.604(13) 1 calc PR A 1
H19C H -0.1268 -0.418 0.0124 0.09 Uiso 0.604(13) 1 calc PR A 1
C20 C -0.2463(15) -0.5807(10) 0.1230(7) 0.080(4) Uani 0.604(13) 1 d P A 1
H20A H -0.255 -0.6481 0.1556 0.119 Uiso 0.604(13) 1 calc PR A 1
H20B H -0.1758 -0.6045 0.0897 0.119 Uiso 0.604(13) 1 calc PR A 1
H20C H -0.3413 -0.5406 0.1074 0.119 Uiso 0.604(13) 1 calc PR A 1
O5A O -0.2131(12) -0.4945(10) 0.1016(7) 0.067(4) Uiso 0.396(13) 1 d P A 2
C15A C -0.0252(17) -0.4026(16) 0.1575(8) 0.040(4) Uiso 0.396(13) 1 d P A 2
H15A H -0.0477 -0.4678 0.1903 0.049 Uiso 0.396(13) 1 calc PR A 2
C19A C -0.126(2) -0.3163(14) 0.0219(7) 0.059(5) Uiso 0.396(13) 1 d P A 2
H19D H -0.0967 -0.2467 0.0176 0.088 Uiso 0.396(13) 1 calc PR A 2
H19E H -0.2138 -0.2972 0.0006 0.088 Uiso 0.396(13) 1 calc PR A 2
H19F H -0.0476 -0.371 0.0038 0.088 Uiso 0.396(13) 1 calc PR A 2
C20A C -0.258(3) -0.569(2) 0.1568(11) 0.088(8) Uiso 0.396(13) 1 d P A 2
H20D H -0.2814 -0.6317 0.1463 0.132 Uiso 0.396(13) 1 calc PR A 2
H20E H -0.344 -0.5262 0.1781 0.132 Uiso 0.396(13) 1 calc PR A 2
H20F H -0.1787 -0.6009 0.1836 0.132 Uiso 0.396(13) 1 calc PR A 2

loop_
_atom_site_aniso_label
_atom_site_aniso_U_11
_atom_site_aniso_U_22
_atom_site_aniso_U_33
_atom_site_aniso_U_23
_atom_site_aniso_U_13
_atom_site_aniso_U_12
Ce 0.02297(13) 0.02687(14) 0.02580(14) -0.00828(10) -0.00128(9) -0.00518(9)
Li1 0.034(4) 0.031(4) 0.038(4) -0.008(3) -0.009(3) -0.006(3)
Li2 0.040(5) 0.040(4) 0.034(4) -0.008(3) -0.006(3) -0.013(4)
Si1 0.0282(7) 0.0387(7) 0.0292(7) -0.0025(5) -0.0049(5) -0.0083(5)
Si2 0.0235(6) 0.0313(6) 0.0286(6) -0.0058(5) 0.0006(5) -0.0073(5)
Si3 0.0482(9) 0.0273(7) 0.0429(8) -0.0015(6) -0.0056(6) -0.0058(6)
Si4 0.0342(7) 0.0319(7) 0.0301(7) -0.0062(5) 0.0005(5) -0.0121(5)
Si5 0.0359(8) 0.0412(8) 0.0430(8) -0.0144(6) 0.0010(6) -0.0082(6)
Si6 0.0449(8) 0.0395(8) 0.0424(8) -0.0167(6) -0.0075(6) -0.0093(6)
Si7 0.0463(8) 0.0357(7) 0.0310(7) -0.0123(6) -0.0134(6) -0.0029(6)
Si8 0.0322(7) 0.0322(7) 0.0364(7) -0.0110(6) -0.0026(5) -0.0002(5)
O1 0.0202(15) 0.0330(17) 0.0388(17) -0.0119(14) 0.0027(13) -0.0042(13)
O2 0.0329(18) 0.0359(17) 0.0390(18) -0.0089(14) -0.0027(14) -0.0151(14)
O3 0.0297(17) 0.0315(17) 0.0325(17) -0.0058(13) 0.0009(13) -0.0011(13)
O4 0.045(2) 0.0406(18) 0.0291(17) -0.0100(14) 0.0076(14) -0.0156(15)
O6 0.0306(18) 0.0452(19) 0.047(2) -0.0164(16) -0.0096(15) -0.0076(15)
O7 0.0394(19) 0.048(2) 0.047(2) -0.0140(16) -0.0163(16) -0.0106(16)
O8 0.056(2) 0.0371(18) 0.0321(17) -0.0051(14) -0.0184(16) -0.0041(16)
O9 0.0243(16) 0.0317(16) 0.0301(16) -0.0082(13) -0.0049(12) -0.0058(13)
C1 0.025(2) 0.035(3) 0.028(2) -0.010(2) 0.0020(19) -0.0062(19)
C2 0.032(3) 0.058(3) 0.040(3) -0.009(2) -0.010(2) -0.010(2)
C3 0.041(3) 0.047(3) 0.076(4) 0.014(3) -0.017(3) -0.011(3)
C4 0.052(4) 0.103(5) 0.038(3) -0.026(3) 0.004(3) -0.029(3)
C5 0.037(3) 0.044(3) 0.043(3) -0.001(2) 0.005(2) -0.016(2)
C6 0.027(3) 0.040(3) 0.070(4) -0.016(3) 0.012(2) -0.007(2)
C7 0.045(3) 0.062(4) 0.061(3) -0.024(3) 0.003(3) -0.030(3)
C8 0.045(3) 0.028(2) 0.030(3) -0.007(2) -0.007(2) -0.009(2)
C9 0.133(7) 0.043(3) 0.082(5) 0.019(3) -0.070(5) -0.026(4)
C10 0.073(4) 0.052(4) 0.055(4) 0.017(3) 0.001(3) -0.008(3)
C11 0.055(4) 0.038(3) 0.077(4) -0.006(3) -0.002(3) 0.001(3)
C12 0.048(3) 0.059(4) 0.056(3) -0.005(3) 0.000(3) -0.029(3)
C13 0.031(3) 0.044(3) 0.047(3) -0.008(2) 0.002(2) 0.003(2)
C14 0.082(5) 0.085(5) 0.047(3) -0.032(3) 0.028(3) -0.040(4)
C16 0.059(4) 0.051(3) 0.066(4) -0.002(3) -0.022(3) -0.018(3)
C17 0.079(5) 0.074(5) 0.070(4) -0.018(4) 0.016(4) -0.027(4)
C18 0.078(5) 0.052(4) 0.071(4) -0.013(3) -0.016(3) -0.019(3)
C21 0.036(3) 0.063(4) 0.126(6) -0.038(4) -0.030(3) -0.006(3)
C22 0.036(3) 0.031(2) 0.028(2) -0.0073(19) -0.004(2) -0.006(2)
C23 0.049(3) 0.042(3) 0.085(4) -0.020(3) -0.029(3) 0.012(3)
C24 0.051(3) 0.038(3) 0.088(5) -0.003(3) -0.001(3) -0.002(3)
C25 0.081(5) 0.056(4) 0.064(4) -0.026(3) 0.005(3) 0.006(3)
C26 0.087(5) 0.057(4) 0.046(3) -0.022(3) -0.024(3) -0.005(3)
C27 0.056(4) 0.083(5) 0.081(4) -0.013(4) -0.030(3) -0.030(3)
C28 0.071(4) 0.051(3) 0.049(3) -0.008(3) -0.032(3) 0.005(3)
C29 0.035(3) 0.043(3) 0.040(3) -0.003(2) -0.011(2) -0.003(2)
O5 0.055(4) 0.058(4) 0.052(5) -0.018(3) -0.003(3) -0.017(3)
C15 0.031(4) 0.036(5) 0.032(5) -0.008(4) -0.007(4) -0.003(4)
C19 0.048(6) 0.072(7) 0.074(7) -0.035(6) -0.006(5) -0.019(5)
C20 0.097(10) 0.055(7) 0.100(11) -0.016(7) -0.008(8) -0.042(7)

loop_
_atom_type_symbol
_atom_type_description
_atom_type_scat_dispersion_real
_atom_type_scat_dispersion_imag
_atom_type_scat_source
C C 0.0033 0.0016 'International Tables Vol C Tables 4.2.6.8 and 6.1.1.4'
H H 0 0 'International Tables Vol C Tables 4.2.6.8 and 6.1.1.4'
Ce Ce -0.2486 2.6331 'International Tables Vol C Tables 4.2.6.8 and 6.1.1.4'
O O 0.0106 0.006 'International Tables Vol C Tables 4.2.6.8 and 6.1.1.4'
Si Si 0.0817 0.0704 'International Tables Vol C Tables 4.2.6.8 and 6.1.1.4'
Li Li -0.0003 0.0001 'International Tables Vol C Tables 4.2.6.8 and 6.1.1.4'

loop_
_geom_angle_atom_site_label_1
_geom_angle_atom_site_label_2
_geom_angle_atom_site_label_3
_geom_angle
_geom_angle_site_symmetry_1
_geom_angle_site_symmetry_3
_geom_angle_publ_flag
O9 Ce O6 164.76(10) . . ?
O9 Ce O1 77.25(9) . . ?
O6 Ce O1 114.33(10) . . ?
O9 Ce O3 84.31(9) . . ?
O6 Ce O3 80.51(10) . . ?
O1 Ce O3 141.51(9) . . ?
O9 Ce C15 132.99(18) . . ?
O6 Ce C15 61.61(18) . . ?
O1 Ce C15 76.5(3) . . ?
O3 Ce C15 137.3(2) . . ?
O9 Ce C15A 129.1(3) . . ?
O6 Ce C15A 63.6(3) . . ?
O1 Ce C15A 87.1(4) . . ?
O3 Ce C15A 129.8(4) . . ?
O9 Ce C1 82.08(12) . . ?
O6 Ce C1 94.84(12) . . ?
O1 Ce C1 60.77(11) . . ?
O3 Ce C1 83.59(11) . . ?
C15 Ce C1 116.5(3) . . ?
C15A Ce C1 130.6(4) . . ?
O9 Ce C8 86.23(13) . . ?
O6 Ce C8 87.49(13) . . ?
O1 Ce C8 148.67(12) . . ?
O3 Ce C8 60.58(12) . . ?
C15 Ce C8 96.8(3) . . ?
C15A Ce C8 82.9(4) . . ?
C1 Ce C8 143.26(14) . . ?
O2 Li1 O9 103.2(4) . . ?
O2 Li1 O7 108.8(4) . . ?
O9 Li1 O7 109.1(4) . . ?
O2 Li1 C22 150.2(4) . . ?
O9 Li1 C22 102.9(4) . . ?
O7 Li1 C22 75.5(3) . . ?
O9 Li2 O4 123.5(4) . . ?
O9 Li2 O8 112.8(4) . . ?
O4 Li2 O8 114.9(4) . . ?
O9 Li2 C22 102.0(4) . . ?
O4 Li2 C22 117.6(4) . . ?
O8 Li2 C22 75.5(3) . . ?
C1 Si1 C2 112.9(2) . . ?
C1 Si1 C4 110.6(3) . . ?
C2 Si1 C4 107.5(2) . . ?
C1 Si1 C3 114.0(2) . . ?
C2 Si1 C3 103.6(2) . . ?
C4 Si1 C3 107.8(3) . . ?
O2 Si2 O1 106.15(16) . . ?
O2 Si2 C1 109.6(2) . . ?
O1 Si2 C1 102.33(19) . . ?
O2 Si2 C5 108.2(2) . . ?
O1 Si2 C5 105.85(19) . . ?
C1 Si2 C5 123.4(2) . . ?
C8 Si3 C11 111.5(3) . . ?
C8 Si3 C9 112.4(2) . . ?
C11 Si3 C9 107.6(3) . . ?
C8 Si3 C10 114.4(3) . . ?
C11 Si3 C10 105.2(3) . . ?
C9 Si3 C10 105.2(3) . . ?
O4 Si4 O3 101.52(16) . . ?
O4 Si4 C8 109.6(2) . . ?
O3 Si4 C8 103.11(19) . . ?
O4 Si4 C12 108.8(2) . . ?
O3 Si4 C12 107.3(2) . . ?
C8 Si4 C12 124.1(3) . . ?
C15A Si5 C18 103.8(6) . . ?
C15A Si5 C17 124.6(7) . . ?
C18 Si5 C17 106.5(3) . . ?
C15A Si5 C16 107.7(6) . . ?
C18 Si5 C16 106.4(3) . . ?
C17 Si5 C16 106.5(3) . . ?
O5A Si6 O6 112.1(4) . . ?
O5 Si6 O6 101.9(3) . . ?
O5A Si6 C15 138.5(5) . . ?
O5 Si6 C15 115.2(4) . . ?
O6 Si6 C15 100.1(3) . . ?
O8 Si7 O7 106.74(18) . . ?
O8 Si7 C22 103.6(2) . . ?
O7 Si7 C22 103.3(2) . . ?
O8 Si7 C26 108.1(2) . . ?
O7 Si7 C26 107.9(3) . . ?
C22 Si7 C26 125.8(3) . . ?
C22 Si8 C24 112.0(2) . . ?
C22 Si8 C23 112.0(2) . . ?
C24 Si8 C23 106.7(3) . . ?
C22 Si8 C25 114.6(2) . . ?
C24 Si8 C25 106.3(3) . . ?
C23 Si8 C25 104.7(3) . . ?
C6 O1 Si2 124.3(3) . . ?
C6 O1 Ce 134.7(3) . . ?
Si2 O1 Ce 100.29(12) . . ?
C7 O2 Si2 125.6(3) . . ?
C7 O2 Li1 120.8(4) . . ?
Si2 O2 Li1 113.3(3) . . ?
C13 O3 Si4 121.8(3) . . ?
C13 O3 Ce 134.9(3) . . ?
Si4 O3 Ce 100.30(13) . . ?
C14 O4 Si4 126.3(3) . . ?
C14 O4 Li2 117.8(4) . . ?
Si4 O4 Li2 115.0(3) . . ?
C21 O6 Si6 121.8(3) . . ?
C21 O6 Ce 136.0(3) . . ?
Si6 O6 Ce 100.80(14) . . ?
C27 O7 Si7 125.8(4) . . ?
C27 O7 Li1 139.0(4) . . ?
Si7 O7 Li1 91.9(3) . . ?
C28 O8 Si7 126.4(3) . . ?
C28 O8 Li2 134.6(4) . . ?
Si7 O8 Li2 94.7(3) . . ?
C29 O9 Li2 118.7(3) . . ?
C29 O9 Li1 107.7(3) . . ?
Li2 O9 Li1 85.6(3) . . ?
C29 O9 Ce 107.9(3) . . ?
Li2 O9 Ce 115.3(3) . . ?
Li1 O9 Ce 120.6(2) . . ?
Si2 C1 Si1 116.1(3) . . ?
Si2 C1 Ce 92.55(18) . . ?
Si1 C1 Ce 126.8(2) . . ?
Si4 C8 Si3 117.7(3) . . ?
Si4 C8 Ce 93.36(19) . . ?
Si3 C8 Ce 134.3(3) . . ?
Si7 C22 Si8 121.2(3) . . ?
Si7 C22 Li1 82.2(3) . . ?
Si8 C22 Li1 101.3(3) . . ?
Si7 C22 Li2 79.3(2) . . ?
Si8 C22 Li2 156.6(3) . . ?
Li1 C22 Li2 68.2(3) . . ?
C20 O5 Si6 129.4(9) . . ?
Si6 C15 Si5 119.1(5) . . ?
Si6 C15 Ce 95.5(3) . . ?
Si5 C15 Ce 132.1(4) . . ?
C20A O5A Si6 116.4(16) . . ?
Si5 C15A Si6 124.4(9) . . ?
Si5 C15A Ce 139.4(8) . . ?
Si6 C15A Ce 92.2(6) . . ?

loop_
_geom_bond_atom_site_label_1
_geom_bond_atom_site_label_2
_geom_bond_distance
_geom_bond_site_symmetry_2
_geom_bond_publ_flag
Ce O9 2.378(3) . ?
Ce O6 2.538(3) . ?
Ce O1 2.602(3) . ?
Ce O3 2.612(3) . ?
Ce C15 2.641(8) . ?
Ce C15A 2.690(15) . ?
Ce C1 2.750(5) . ?
Ce C8 2.755(5) . ?
Li1 O2 1.957(8) . ?
Li1 O9 1.979(8) . ?
Li1 O7 2.088(8) . ?
Li1 C22 2.318(9) . ?
Li2 O9 1.914(8) . ?
Li2 O4 1.937(9) . ?
Li2 O8 1.993(8) . ?
Li2 C22 2.400(9) . ?
Si1 C1 1.832(5) . ?
Si1 C2 1.873(5) . ?
Si1 C4 1.875(5) . ?
Si1 C3 1.890(5) . ?
Si2 O2 1.669(3) . ?
Si2 O1 1.691(3) . ?
Si2 C1 1.788(5) . ?
Si2 C5 1.867(5) . ?
Si3 C8 1.831(5) . ?
Si3 C11 1.867(6) . ?
Si3 C9 1.879(6) . ?
Si3 C10 1.892(6) . ?
Si4 O4 1.674(3) . ?
Si4 O3 1.694(3) . ?
Si4 C8 1.766(5) . ?
Si4 C12 1.858(5) . ?
Si5 C15A 1.735(15) . ?
Si5 C18 1.862(6) . ?
Si5 C17 1.868(6) . ?
Si5 C16 1.891(6) . ?
Si6 O5A 1.630(12) . ?
Si6 O5 1.663(8) . ?
Si6 O6 1.703(3) . ?
Si6 C15 1.758(8) . ?
Si7 O8 1.673(3) . ?
Si7 O7 1.674(4) . ?
Si7 C22 1.772(5) . ?
Si7 C26 1.867(5) . ?
Si8 C22 1.834(5) . ?
Si8 C24 1.870(6) . ?
Si8 C23 1.874(5) . ?
Si8 C25 1.882(6) . ?
O1 C6 1.436(5) . ?
O2 C7 1.429(5) . ?
O3 C13 1.433(5) . ?
O4 C14 1.432(6) . ?
O6 C21 1.419(6) . ?
O7 C27 1.414(6) . ?
O8 C28 1.442(6) . ?
O9 C29 1.412(5) . ?
O5 C20 1.339(16) . ?
O5A C20A 1.44(3) . ?
